data_7029295
loop_
_publ_author_name
'Harmgarth, Nicole'
'Gr\"asing, Daniel'
'Dr\"ose, Peter'
'Hrib, Cristian G.'
'Jones, Peter G.'
'Lorenz, Volker'
'Hilfert, Liane'
'Busse, Sabine'
'Edelmann, Frank T.'

_publ_section_title
;
 Novel inorganic heterocycles from dimetalated carboranylamidinates.
;
_journal_issue 13
_journal_name_full 'Dalton transactions (Cambridge, England : 2003)'
_journal_page_first 5001
_journal_page_last 5013
_journal_paper_doi 10.1039/c3dt52751d
_journal_volume 43
_journal_year 2014
_chemical_formula_sum 'C15 H42 B10 N2 Si2'
_chemical_formula_weight 414.79
_chemical_name_systematic
; 
 ? 
;
_space_group_IT_number 14
_symmetry_cell_setting monoclinic
_symmetry_space_group_name_Hall '-P 2yn'
_symmetry_space_group_name_H-M 'P 1 21/n 1'
_atom_sites_solution_hydrogens geom
_atom_sites_solution_primary direct
_atom_sites_solution_secondary difmap
_audit_creation_method SHELXL-97
_cell_angle_alpha 90.00
_cell_angle_beta 111.97(3)
_cell_angle_gamma 90.00
_cell_formula_units_Z 4
_cell_length_a 15.616(3)
_cell_length_b 9.2632(19)
_cell_length_c 19.139(4)
_cell_measurement_reflns_used 8728
_cell_measurement_temperature 143(2)
_cell_measurement_theta_max 29.28
_cell_measurement_theta_min 2.12
_cell_volume 2567.5(11)
_computing_cell_refinement 'STOE X-AREA'
_computing_data_collection 'STOE X-AREA'
_computing_data_reduction 'STOE X-RED'
_computing_molecular_graphics 'Bruker SHELXTL'
_computing_publication_material 'Bruker SHELXTL'
_computing_structure_refinement 'SHELXL-97 (Sheldrick, 1997)'
_computing_structure_solution 'SHELXS-97 (Sheldrick, 1990)'
_diffrn_ambient_temperature 143(2)
_diffrn_detector_area_resol_mean 6.67
_diffrn_measured_fraction_theta_full 0.989
_diffrn_measured_fraction_theta_max 0.989
_diffrn_measurement_device_type 'STOE IPDS 2T'
_diffrn_measurement_method 'rotation method'
_diffrn_radiation_monochromator 'plane graphite'
_diffrn_radiation_source 'fine-focus sealed tube'
_diffrn_radiation_type MoK\a
_diffrn_radiation_wavelength 0.71073
_diffrn_reflns_av_R_equivalents 0.0842
_diffrn_reflns_av_sigmaI/netI 0.1343
_diffrn_reflns_limit_h_max 19
_diffrn_reflns_limit_h_min -19
_diffrn_reflns_limit_k_max 11
_diffrn_reflns_limit_k_min -10
_diffrn_reflns_limit_l_max 20
_diffrn_reflns_limit_l_min -23
_diffrn_reflns_number 13083
_diffrn_reflns_theta_full 26.00
_diffrn_reflns_theta_max 26.37
_diffrn_reflns_theta_min 2.12
_exptl_absorpt_coefficient_mu 0.144
_exptl_absorpt_correction_type none
_exptl_crystal_colour colourless
_exptl_crystal_density_diffrn 1.073
_exptl_crystal_density_method 'not measured'
_exptl_crystal_description prism
_exptl_crystal_F_000 896
_exptl_crystal_size_max 0.50
_exptl_crystal_size_mid 0.35
_exptl_crystal_size_min 0.34
_refine_diff_density_max 0.270
_refine_diff_density_min -0.265
_refine_diff_density_rms 0.051
_refine_ls_extinction_method none
_refine_ls_goodness_of_fit_ref 0.916
_refine_ls_hydrogen_treatment mixed
_refine_ls_matrix_type full
_refine_ls_number_parameters 312
_refine_ls_number_reflns 5204
_refine_ls_number_restraints 0
_refine_ls_restrained_S_all 0.916
_refine_ls_R_factor_all 0.1222
_refine_ls_R_factor_gt 0.0603
_refine_ls_shift/su_max 0.001
_refine_ls_shift/su_mean 0.000
_refine_ls_structure_factor_coef Fsqd
_refine_ls_weighting_details 'calc w=1/[\s^2^(Fo^2^)+(0.0309P)^2^+0.0000P] where P=(Fo^2^+2Fc^2^)/3'
_refine_ls_weighting_scheme calc
_refine_ls_wR_factor_gt 0.0874
_refine_ls_wR_factor_ref 0.0998
_reflns_number_gt 3066
_reflns_number_total 5204
_reflns_threshold_expression >2sigma(I)
_cod_data_source_file c3dt52751d.txt
_cod_data_source_block ip187
_cod_original_cell_volume 2567.4(9)
_cod_original_sg_symbol_H-M 'P 21/n'
_cod_database_code 7029295

loop_
_symmetry_equiv_pos_as_xyz
'x, y, z'
'-x+1/2, y+1/2, -z+1/2'
'-x, -y, -z'
'x-1/2, -y-1/2, z-1/2'

loop_
_atom_site_label
_atom_site_type_symbol
_atom_site_fract_x
_atom_site_fract_y
_atom_site_fract_z
_atom_site_U_iso_or_equiv
_atom_site_adp_type
_atom_site_occupancy
_atom_site_symmetry_multiplicity
_atom_site_calc_flag
_atom_site_refinement_flags
Si1 Si 0.57378(5) 1.14216(8) 0.72172(4) 0.01956(19) Uani 1 1 d .
Si2 Si 0.24652(5) 1.59025(9) 0.56054(5) 0.0245(2) Uani 1 1 d .
N1 N 0.29343(12) 1.4372(2) 0.61595(12) 0.0192(5) Uani 1 1 d .
N2 N 0.41506(13) 1.3074(2) 0.59299(12) 0.0181(5) Uani 1 1 d .
C1 C 0.45797(15) 1.4348(3) 0.70788(14) 0.0177(6) Uani 1 1 d .
C2 C 0.55230(15) 1.3314(3) 0.75326(14) 0.0169(6) Uani 1 1 d .
C3 C 0.38461(15) 1.3851(3) 0.63184(14) 0.0146(6) Uani 1 1 d .
C4 C 0.24056(17) 1.3458(3) 0.65081(16) 0.0288(7) Uani 1 1 d .
H4 H 0.2873 1.2984 0.6959 0.035 Uiso 1 1 calc R
C5 C 0.1877(2) 1.2260(4) 0.5990(2) 0.0444(9) Uani 1 1 d .
H5A H 0.1419 1.2678 0.5532 0.067 Uiso 1 1 calc R
H5B H 0.1562 1.1672 0.6247 0.067 Uiso 1 1 calc R
H5C H 0.2306 1.1654 0.5856 0.067 Uiso 1 1 calc R
C6 C 0.17689(19) 1.4326(4) 0.67905(19) 0.0402(8) Uani 1 1 d .
H6A H 0.2123 1.5092 0.7129 0.060 Uiso 1 1 calc R
H6B H 0.1502 1.3686 0.7064 0.060 Uiso 1 1 calc R
H6C H 0.1272 1.4757 0.6361 0.060 Uiso 1 1 calc R
C7 C 0.35923(17) 1.2595(3) 0.51581(15) 0.0259(7) Uani 1 1 d .
H7 H 0.2960 1.3023 0.4993 0.031 Uiso 1 1 calc R
C8 C 0.40648(19) 1.3090(4) 0.46430(16) 0.0352(8) Uani 1 1 d .
H8A H 0.4151 1.4138 0.4685 0.053 Uiso 1 1 calc R
H8B H 0.3683 1.2836 0.4122 0.053 Uiso 1 1 calc R
H8C H 0.4668 1.2616 0.4787 0.053 Uiso 1 1 calc R
C9 C 0.35295(19) 1.0951(3) 0.51421(18) 0.0363(8) Uani 1 1 d .
H9A H 0.4153 1.0540 0.5320 0.054 Uiso 1 1 calc R
H9B H 0.3183 1.0627 0.4625 0.054 Uiso 1 1 calc R
H9C H 0.3212 1.0631 0.5470 0.054 Uiso 1 1 calc R
C10 C 0.4706(2) 1.0275(3) 0.70630(19) 0.0361(8) Uani 1 1 d .
H10A H 0.4148 1.0807 0.6760 0.054 Uiso 1 1 calc R
H10B H 0.4675 1.0023 0.7550 0.054 Uiso 1 1 calc R
H10C H 0.4751 0.9391 0.6797 0.054 Uiso 1 1 calc R
C11 C 0.61485(19) 1.1522(3) 0.64342(16) 0.0318(7) Uani 1 1 d .
H11A H 0.6737 1.2043 0.6599 0.048 Uiso 1 1 calc R
H11B H 0.5692 1.2033 0.6009 0.048 Uiso 1 1 calc R
H11C H 0.6235 1.0544 0.6277 0.048 Uiso 1 1 calc R
C12 C 0.67047(19) 1.0621(3) 0.80279(16) 0.0328(8) Uani 1 1 d .
H12A H 0.6855 0.9664 0.7887 0.049 Uiso 1 1 calc R
H12B H 0.6519 1.0532 0.8461 0.049 Uiso 1 1 calc R
H12C H 0.7249 1.1247 0.8160 0.049 Uiso 1 1 calc R
C13 C 0.12804(18) 1.5512(4) 0.49085(17) 0.0382(9) Uani 1 1 d .
H13A H 0.1284 1.4592 0.4657 0.057 Uiso 1 1 calc R
H13B H 0.1087 1.6287 0.4533 0.057 Uiso 1 1 calc R
H13C H 0.0849 1.5453 0.5170 0.057 Uiso 1 1 calc R
C14 C 0.2379(2) 1.7509(3) 0.6158(2) 0.0398(9) Uani 1 1 d .
H14A H 0.1960 1.7296 0.6420 0.060 Uiso 1 1 calc R
H14B H 0.2139 1.8330 0.5818 0.060 Uiso 1 1 calc R
H14C H 0.2992 1.7747 0.6529 0.060 Uiso 1 1 calc R
C15 C 0.32039(19) 1.6388(3) 0.50759(18) 0.0357(8) Uani 1 1 d .
H15A H 0.3854 1.6246 0.5398 0.053 Uiso 1 1 calc R
H15B H 0.3101 1.7402 0.4921 0.053 Uiso 1 1 calc R
H15C H 0.3047 1.5773 0.4629 0.053 Uiso 1 1 calc R
B3 B 0.4696(2) 1.3556(4) 0.79175(17) 0.0259(8) Uani 1 1 d .
H13 H 0.4258(17) 1.263(3) 0.7929(14) 0.021(7) Uiso 1 1 d .
B4 B 0.5895(2) 1.3648(4) 0.84834(17) 0.0270(8) Uani 1 1 d .
H14 H 0.6187(18) 1.277(3) 0.8832(16) 0.031(8) Uiso 1 1 d .
B5 B 0.6466(2) 1.4409(3) 0.79408(18) 0.0250(8) Uani 1 1 d .
H15 H 0.7127(16) 1.399(3) 0.7928(13) 0.018(6) Uiso 1 1 d .
B6 B 0.56375(19) 1.4807(3) 0.70339(19) 0.0222(8) Uani 1 1 d .
H16 H 0.5735(17) 1.468(3) 0.6524(15) 0.025(8) Uiso 1 1 d .
B7 B 0.4872(2) 1.6123(3) 0.7153(2) 0.0296(9) Uani 1 1 d .
H17 H 0.4495(17) 1.680(3) 0.6678(15) 0.025(7) Uiso 1 1 d .
B8 B 0.4304(2) 1.5361(4) 0.7699(2) 0.0333(9) Uani 1 1 d .
H18 H 0.3594(18) 1.561(3) 0.7589(15) 0.034(8) Uiso 1 1 d .
B9 B 0.5130(2) 1.4950(4) 0.8602(2) 0.0377(10) Uani 1 1 d .
H19 H 0.4962(18) 1.498(3) 0.9078(17) 0.039(9) Uiso 1 1 d .
B10 B 0.6230(2) 1.5483(4) 0.8607(2) 0.0367(10) Uani 1 1 d .
H20 H 0.6768(16) 1.588(3) 0.9077(14) 0.018(7) Uiso 1 1 d .
B11 B 0.6071(2) 1.6198(4) 0.7707(2) 0.0381(11) Uani 1 1 d .
H21 H 0.6473(19) 1.705(3) 0.7600(16) 0.033(8) Uiso 1 1 d .
B12 B 0.5241(2) 1.6528(4) 0.8128(2) 0.0451(12) Uani 1 1 d .
H22 H 0.5132(19) 1.756(3) 0.8290(17) 0.042(9) Uiso 1 1 d .

loop_
_atom_site_aniso_label
_atom_site_aniso_U_11
_atom_site_aniso_U_22
_atom_site_aniso_U_33
_atom_site_aniso_U_23
_atom_site_aniso_U_13
_atom_site_aniso_U_12
Si1 0.0222(3) 0.0139(4) 0.0217(4) -0.0012(3) 0.0072(3) 0.0022(3)
Si2 0.0197(4) 0.0270(4) 0.0245(4) 0.0035(4) 0.0057(3) 0.0044(3)
N1 0.0123(9) 0.0252(13) 0.0186(11) 0.0014(10) 0.0040(9) 0.0003(9)
N2 0.0163(10) 0.0207(12) 0.0158(12) -0.0021(10) 0.0043(9) -0.0026(9)
C1 0.0152(11) 0.0163(14) 0.0195(14) -0.0020(11) 0.0041(11) 0.0053(10)
C2 0.0144(11) 0.0159(14) 0.0167(13) 0.0000(11) 0.0018(10) 0.0034(10)
C3 0.0147(11) 0.0135(13) 0.0156(13) 0.0003(11) 0.0058(10) -0.0009(10)
C4 0.0222(13) 0.0366(18) 0.0296(16) 0.0100(15) 0.0118(12) -0.0022(13)
C5 0.0418(19) 0.042(2) 0.062(2) -0.0023(18) 0.0342(18) -0.0132(15)
C6 0.0334(16) 0.059(2) 0.0391(18) 0.0005(18) 0.0258(14) -0.0029(16)
C7 0.0165(13) 0.0385(18) 0.0191(16) -0.0072(13) 0.0024(12) 0.0010(12)
C8 0.0295(15) 0.055(2) 0.0220(16) -0.0017(15) 0.0101(13) 0.0051(14)
C9 0.0322(15) 0.0375(19) 0.0336(18) -0.0187(15) 0.0057(13) -0.0086(14)
C10 0.0426(17) 0.0215(16) 0.043(2) 0.0015(15) 0.0150(15) -0.0064(13)
C11 0.0299(14) 0.0405(18) 0.0246(15) -0.0049(15) 0.0098(12) 0.0115(14)
C12 0.0407(16) 0.0236(17) 0.0320(17) 0.0017(14) 0.0114(14) 0.0122(13)
C13 0.0254(14) 0.051(2) 0.0314(18) 0.0098(16) 0.0027(13) 0.0061(14)
C14 0.0390(18) 0.0342(18) 0.045(2) -0.0005(16) 0.0151(16) 0.0098(14)
C15 0.0357(15) 0.0318(17) 0.0411(18) 0.0115(16) 0.0162(14) 0.0028(14)
B3 0.0222(14) 0.038(2) 0.0174(16) -0.0023(16) 0.0069(13) 0.0059(15)
B4 0.0257(15) 0.0340(19) 0.0150(16) -0.0042(15) 0.0005(13) 0.0112(14)
B5 0.0227(15) 0.0180(17) 0.0253(18) -0.0038(14) -0.0014(14) 0.0003(13)
B6 0.0154(14) 0.0194(17) 0.0261(19) 0.0030(14) 0.0012(13) -0.0033(12)
B7 0.0270(15) 0.0150(17) 0.0323(19) -0.0038(15) -0.0057(15) 0.0030(13)
B8 0.0287(17) 0.038(2) 0.0251(19) -0.0148(17) 0.0009(15) 0.0147(16)
B9 0.0318(18) 0.051(3) 0.0216(19) -0.0165(18) -0.0002(16) 0.0176(17)
B10 0.0293(17) 0.0279(19) 0.036(2) -0.0157(17) -0.0075(16) 0.0083(15)
B11 0.0247(16) 0.0182(19) 0.050(2) -0.0070(17) -0.0105(16) -0.0020(14)
B12 0.0376(19) 0.030(2) 0.044(2) -0.0231(19) -0.0117(18) 0.0127(17)

loop_
_atom_type_symbol
_atom_type_description
_atom_type_scat_dispersion_real
_atom_type_scat_dispersion_imag
_atom_type_scat_source
C C 0.0033 0.0016 'International Tables Vol C Tables 4.2.6.8 and 6.1.1.4'
H H 0.0000 0.0000 'International Tables Vol C Tables 4.2.6.8 and 6.1.1.4'
B B 0.0013 0.0007 'International Tables Vol C Tables 4.2.6.8 and 6.1.1.4'
Si Si 0.0817 0.0704 'International Tables Vol C Tables 4.2.6.8 and 6.1.1.4'
N N 0.0061 0.0033 'International Tables Vol C Tables 4.2.6.8 and 6.1.1.4'

loop_
_geom_angle_atom_site_label_1
_geom_angle_atom_site_label_2
_geom_angle_atom_site_label_3
_geom_angle
C11 Si1 C10 116.43(15)
C11 Si1 C12 106.09(14)
C10 Si1 C12 106.78(15)
C11 Si1 C2 111.37(14)
C10 Si1 C2 109.13(13)
C12 Si1 C2 106.44(12)
N1 Si2 C15 108.76(12)
N1 Si2 C14 113.85(13)
C15 Si2 C14 108.03(17)
N1 Si2 C13 110.65(13)
C15 Si2 C13 108.03(15)
C14 Si2 C13 107.35(15)
C3 N1 C4 112.68(19)
C3 N1 Si2 124.06(18)
C4 N1 Si2 123.26(16)
C3 N2 C7 123.7(2)
C3 C1 B8 122.1(2)
C3 C1 C2 120.6(2)
B8 C1 C2 110.75(19)
C3 C1 B7 116.6(2)
B8 C1 B7 62.2(2)
C2 C1 B7 110.42(18)
C3 C1 B3 122.4(2)
B8 C1 B3 62.9(2)
C2 C1 B3 60.73(16)
B7 C1 B3 113.9(2)
C3 C1 B6 114.1(2)
B8 C1 B6 113.3(2)
C2 C1 B6 60.32(16)
B7 C1 B6 62.44(19)
B3 C1 B6 112.43(19)
C1 C2 B5 109.38(19)
C1 C2 B4 109.0(2)
B5 C2 B4 61.27(19)
C1 C2 B3 60.02(16)
B5 C2 B3 112.4(2)
B4 C2 B3 62.27(18)
C1 C2 B6 61.00(16)
B5 C2 B6 61.95(17)
B4 C2 B6 112.2(2)
B3 C2 B6 112.4(2)
C1 C2 Si1 124.97(15)
B5 C2 Si1 117.42(17)
B4 C2 Si1 117.81(18)
B3 C2 Si1 119.92(19)
B6 C2 Si1 119.3(2)
N2 C3 N1 129.8(2)
N2 C3 C1 114.7(2)
N1 C3 C1 115.4(2)
N1 C4 C5 112.3(3)
N1 C4 C6 113.6(2)
C5 C4 C6 110.5(2)
N1 C4 H4 106.7
C5 C4 H4 106.7
C6 C4 H4 106.7
C4 C5 H5A 109.5
C4 C5 H5B 109.5
H5A C5 H5B 109.5
C4 C5 H5C 109.5
H5A C5 H5C 109.5
H5B C5 H5C 109.5
C4 C6 H6A 109.5
C4 C6 H6B 109.5
H6A C6 H6B 109.5
C4 C6 H6C 109.5
H6A C6 H6C 109.5
H6B C6 H6C 109.5
N2 C7 C8 108.2(2)
N2 C7 C9 109.3(2)
C8 C7 C9 109.5(3)
N2 C7 H7 109.9
C8 C7 H7 109.9
C9 C7 H7 109.9
C7 C8 H8A 109.5
C7 C8 H8B 109.5
H8A C8 H8B 109.5
C7 C8 H8C 109.5
H8A C8 H8C 109.5
H8B C8 H8C 109.5
C7 C9 H9A 109.5
C7 C9 H9B 109.5
H9A C9 H9B 109.5
C7 C9 H9C 109.5
H9A C9 H9C 109.5
H9B C9 H9C 109.5
Si1 C10 H10A 109.5
Si1 C10 H10B 109.5
H10A C10 H10B 109.5
Si1 C10 H10C 109.5
H10A C10 H10C 109.5
H10B C10 H10C 109.5
Si1 C11 H11A 109.5
Si1 C11 H11B 109.5
H11A C11 H11B 109.5
Si1 C11 H11C 109.5
H11A C11 H11C 109.5
H11B C11 H11C 109.5
Si1 C12 H12A 109.5
Si1 C12 H12B 109.5
H12A C12 H12B 109.5
Si1 C12 H12C 109.5
H12A C12 H12C 109.5
H12B C12 H12C 109.5
Si2 C13 H13A 109.5
Si2 C13 H13B 109.5
H13A C13 H13B 109.5
Si2 C13 H13C 109.5
H13A C13 H13C 109.5
H13B C13 H13C 109.5
Si2 C14 H14A 109.5
Si2 C14 H14B 109.5
H14A C14 H14B 109.5
Si2 C14 H14C 109.5
H14A C14 H14C 109.5
H14B C14 H14C 109.5
Si2 C15 H15A 109.5
Si2 C15 H15B 109.5
H15A C15 H15B 109.5
Si2 C15 H15C 109.5
H15A C15 H15C 109.5
H15B C15 H15C 109.5
C1 B3 C2 59.25(16)
C1 B3 B8 57.94(19)
C2 B3 B8 105.6(3)
C1 B3 B4 105.6(2)
C2 B3 B4 58.72(17)
B8 B3 B4 106.9(3)
C1 B3 B9 104.9(3)
C2 B3 B9 105.6(2)
B8 B3 B9 59.6(2)
B4 B3 B9 59.61(18)
C1 B3 H13 120.2(13)
C2 B3 H13 118.6(14)
B8 B3 H13 124.9(13)
B4 B3 H13 123.1(13)
B9 B3 H13 128.0(15)
C2 B4 B5 59.33(18)
C2 B4 B10 106.3(3)
B5 B4 B10 60.1(2)
C2 B4 B9 106.3(2)
B5 B4 B9 108.6(3)
B10 B4 B9 60.5(2)
C2 B4 B3 59.01(16)
B5 B4 B3 108.2(2)
B10 B4 B3 108.6(2)
B9 B4 B3 60.29(19)
C2 B4 H14 115.6(16)
B5 B4 H14 119.7(17)
B10 B4 H14 128.8(14)
B9 B4 H14 127.1(17)
B3 B4 H14 117.5(15)
C2 B5 B4 59.40(17)
C2 B5 B10 106.7(3)
B4 B5 B10 60.5(2)
C2 B5 B11 106.25(19)
B4 B5 B11 108.7(3)
B10 B5 B11 60.3(2)
C2 B5 B6 59.29(16)
B4 B5 B6 108.5(2)
B10 B5 B6 108.5(2)
B11 B5 B6 59.96(17)
C2 B5 H15 115.3(12)
B4 B5 H15 123.7(13)
B10 B5 H15 131.4(12)
B11 B5 H15 124.2(13)
B6 B5 H15 113.2(13)
C2 B6 C1 58.68(16)
C2 B6 B11 105.7(2)
C1 B6 B11 104.7(3)
C2 B6 B5 58.75(16)
C1 B6 B5 105.1(2)
B11 B6 B5 59.83(18)
C2 B6 B7 105.3(3)
C1 B6 B7 57.68(17)
B11 B6 B7 59.99(18)
B5 B6 B7 107.2(3)
C2 B6 H16 120.4(15)
C1 B6 H16 119.4(14)
B11 B6 H16 127.6(15)
B5 B6 H16 125.5(14)
B7 B6 H16 122.3(14)
C1 B7 B8 58.64(19)
C1 B7 B12 105.3(3)
B8 B7 B12 59.8(2)
C1 B7 B11 106.1(2)
B8 B7 B11 108.4(3)
B12 B7 B11 60.5(2)
C1 B7 B6 59.88(17)
B8 B7 B6 108.3(2)
B12 B7 B6 108.0(2)
B11 B7 B6 59.63(18)
C1 B7 H17 116.6(13)
B8 B7 H17 119.9(15)
B12 B7 H17 128.6(14)
B11 B7 H17 126.9(14)
B6 B7 H17 118.0(15)
C1 B8 B7 59.11(19)
C1 B8 B12 106.4(3)
B7 B8 B12 60.7(2)
C1 B8 B9 106.4(2)
B7 B8 B9 108.8(3)
B12 B8 B9 60.0(2)
C1 B8 B3 59.12(18)
B7 B8 B3 108.2(2)
B12 B8 B3 108.4(2)
B9 B8 B3 60.39(19)
C1 B8 H18 119.9(15)
B7 B8 H18 120.8(16)
B12 B8 H18 125.2(15)
B9 B8 H18 124.1(16)
B3 B8 H18 119.4(15)
B12 B9 B8 59.7(2)
B12 B9 B4 107.3(3)
B8 B9 B4 107.5(3)
B12 B9 B3 107.8(3)
B8 B9 B3 59.99(19)
B4 B9 B3 60.10(18)
B12 B9 B10 59.5(2)
B8 B9 B10 107.1(3)
B4 B9 B10 59.7(2)
B3 B9 B10 107.7(3)
B12 B9 H19 122.5(18)
B8 B9 H19 121.4(15)
B4 B9 H19 122.2(17)
B3 B9 H19 120.7(17)
B10 B9 H19 123.2(15)
B12 B10 B5 108.3(2)
B12 B10 B4 107.5(2)
B5 B10 B4 59.46(19)
B12 B10 B11 60.8(2)
B5 B10 B11 59.9(2)
B4 B10 B11 107.6(2)
B12 B10 B9 59.6(2)
B5 B10 B9 107.6(2)
B4 B10 B9 59.8(2)
B11 B10 B9 108.3(2)
B12 B10 H20 121.5(14)
B5 B10 H20 120.3(15)
B4 B10 H20 123.9(14)
B11 B10 H20 118.8(15)
B9 B10 H20 124.5(15)
B5 B11 B6 60.21(17)
B5 B11 B10 59.7(2)
B6 B11 B10 108.2(3)
B5 B11 B7 107.8(2)
B6 B11 B7 60.38(17)
B10 B11 B7 107.4(3)
B5 B11 B12 106.9(3)
B6 B11 B12 108.0(2)
B10 B11 B12 59.3(2)
B7 B11 B12 59.7(2)
B5 B11 H21 124.2(15)
B6 B11 H21 119.2(17)
B10 B11 H21 125.4(15)
B7 B11 H21 118.4(14)
B12 B11 H21 122.3(16)
B8 B12 B10 108.7(3)
B8 B12 B9 60.4(2)
B10 B12 B9 60.8(2)
B8 B12 B7 59.5(2)
B10 B12 B7 108.0(3)
B9 B12 B7 108.1(2)
B8 B12 B11 107.6(3)
B10 B12 B11 59.9(2)
B9 B12 B11 108.5(3)
B7 B12 B11 59.8(2)
B8 B12 H22 120.3(16)
B10 B12 H22 124.0(15)
B9 B12 H22 123.4(19)
B7 B12 H22 118.9(17)
B11 B12 H22 121.2(19)

loop_
_geom_bond_atom_site_label_1
_geom_bond_atom_site_label_2
_geom_bond_distance
Si1 C11 1.840(3)
Si1 C10 1.859(3)
Si1 C12 1.866(3)
Si1 C2 1.924(3)
Si2 N1 1.758(2)
Si2 C15 1.853(3)
Si2 C14 1.860(3)
Si2 C13 1.867(3)
N1 C3 1.425(3)
N1 C4 1.502(4)
N2 C3 1.249(3)
N2 C7 1.475(3)
C1 C3 1.547(3)
C1 B8 1.690(4)
C1 C2 1.698(3)
C1 B7 1.698(4)
C1 B3 1.712(4)
C1 B6 1.739(4)
C2 B5 1.717(4)
C2 B4 1.719(4)
C2 B3 1.724(4)
C2 B6 1.727(4)
C4 C5 1.511(4)
C4 C6 1.526(4)
C4 H4 1.0000
C5 H5A 0.9800
C5 H5B 0.9800
C5 H5C 0.9800
C6 H6A 0.9800
C6 H6B 0.9800
C6 H6C 0.9800
C7 C8 1.507(4)
C7 C9 1.526(4)
C7 H7 1.0000
C8 H8A 0.9800
C8 H8B 0.9800
C8 H8C 0.9800
C9 H9A 0.9800
C9 H9B 0.9800
C9 H9C 0.9800
C10 H10A 0.9800
C10 H10B 0.9800
C10 H10C 0.9800
C11 H11A 0.9800
C11 H11B 0.9800
C11 H11C 0.9800
C12 H12A 0.9800
C12 H12B 0.9800
C12 H12C 0.9800
C13 H13A 0.9800
C13 H13B 0.9800
C13 H13C 0.9800
C14 H14A 0.9800
C14 H14B 0.9800
C14 H14C 0.9800
C15 H15A 0.9800
C15 H15B 0.9800
C15 H15C 0.9800
B3 B8 1.776(5)
B3 B4 1.780(4)
B3 B9 1.783(5)
B3 H13 1.10(3)
B4 B5 1.751(5)
B4 B10 1.769(5)
B4 B9 1.771(5)
B4 H14 1.04(3)
B5 B10 1.762(5)
B5 B11 1.766(4)
B5 B6 1.773(4)
B5 H15 1.11(2)
B6 B11 1.768(5)
B6 B7 1.782(5)
B6 H16 1.05(3)
B7 B8 1.752(6)
B7 B12 1.774(5)
B7 B11 1.775(4)
B7 H17 1.08(3)
B8 B12 1.757(5)
B8 B9 1.769(5)
B8 H18 1.07(3)
B9 B12 1.763(7)
B9 B10 1.784(6)
B9 H19 1.04(3)
B10 B12 1.761(4)
B10 B11 1.773(6)
B10 H20 1.04(2)
B11 B12 1.789(6)
B11 H21 1.07(3)
B12 H22 1.04(3)

loop_
_geom_torsion_atom_site_label_1
_geom_torsion_atom_site_label_2
_geom_torsion_atom_site_label_3
_geom_torsion_atom_site_label_4
_geom_torsion
C15 Si2 N1 C3 15.0(2)
C14 Si2 N1 C3 -105.5(2)
C13 Si2 N1 C3 133.5(2)
C15 Si2 N1 C4 -164.1(2)
C14 Si2 N1 C4 75.4(2)
C13 Si2 N1 C4 -45.6(3)
C3 C1 C2 B5 142.2(2)
B8 C1 C2 B5 -65.6(3)
B7 C1 C2 B5 1.4(3)
B3 C1 C2 B5 -105.3(2)
B6 C1 C2 B5 40.1(2)
C3 C1 C2 B4 -152.5(2)
B8 C1 C2 B4 -0.3(3)
B7 C1 C2 B4 66.7(3)
B3 C1 C2 B4 -40.0(2)
B6 C1 C2 B4 105.4(2)
C3 C1 C2 B3 -112.5(3)
B8 C1 C2 B3 39.7(2)
B7 C1 C2 B3 106.7(3)
B6 C1 C2 B3 145.4(2)
C3 C1 C2 B6 102.1(3)
B8 C1 C2 B6 -105.7(2)
B7 C1 C2 B6 -38.7(2)
B3 C1 C2 B6 -145.4(2)
C3 C1 C2 Si1 -5.1(3)
B8 C1 C2 Si1 147.1(2)
B7 C1 C2 Si1 -145.9(2)
B3 C1 C2 Si1 107.4(2)
B6 C1 C2 Si1 -107.2(2)
C11 Si1 C2 C1 78.4(2)
C10 Si1 C2 C1 -51.6(3)
C12 Si1 C2 C1 -166.4(2)
C11 Si1 C2 B5 -66.6(2)
C10 Si1 C2 B5 163.5(2)
C12 Si1 C2 B5 48.6(2)
C11 Si1 C2 B4 -136.8(2)
C10 Si1 C2 B4 93.3(2)
C12 Si1 C2 B4 -21.6(2)
C11 Si1 C2 B3 150.84(17)
C10 Si1 C2 B3 20.9(2)
C12 Si1 C2 B3 -94.0(2)
C11 Si1 C2 B6 5.0(2)
C10 Si1 C2 B6 -124.96(18)
C12 Si1 C2 B6 120.15(18)
C7 N2 C3 N1 4.3(4)
C7 N2 C3 C1 -174.0(2)
C4 N1 C3 N2 97.1(3)
Si2 N1 C3 N2 -82.0(3)
C4 N1 C3 C1 -84.6(3)
Si2 N1 C3 C1 96.3(2)
B8 C1 C3 N2 -178.1(3)
C2 C1 C3 N2 -29.1(3)
B7 C1 C3 N2 109.4(3)
B3 C1 C3 N2 -101.8(3)
B6 C1 C3 N2 39.4(3)
B8 C1 C3 N1 3.4(4)
C2 C1 C3 N1 152.3(2)
B7 C1 C3 N1 -69.1(3)
B3 C1 C3 N1 79.6(3)
B6 C1 C3 N1 -139.1(2)
C3 N1 C4 C5 -90.1(3)
Si2 N1 C4 C5 89.0(3)
C3 N1 C4 C6 143.6(2)
Si2 N1 C4 C6 -37.3(3)
C3 N2 C7 C8 122.9(3)
C3 N2 C7 C9 -117.9(3)
C3 C1 B3 C2 109.6(2)
B8 C1 B3 C2 -137.9(2)
B7 C1 B3 C2 -100.9(2)
B6 C1 B3 C2 -32.3(2)
C3 C1 B3 B8 -112.5(3)
C2 C1 B3 B8 137.9(2)
B7 C1 B3 B8 37.0(2)
B6 C1 B3 B8 105.7(2)
C3 C1 B3 B4 147.1(2)
B8 C1 B3 B4 -100.4(3)
C2 C1 B3 B4 37.5(2)
B7 C1 B3 B4 -63.4(3)
B6 C1 B3 B4 5.3(3)
C3 C1 B3 B9 -150.9(2)
B8 C1 B3 B9 -38.4(2)
C2 C1 B3 B9 99.5(2)
B7 C1 B3 B9 -1.4(3)
B6 C1 B3 B9 67.3(3)
B5 C2 B3 C1 100.2(2)
B4 C2 B3 C1 136.6(2)
B6 C2 B3 C1 32.51(19)
Si1 C2 B3 C1 -115.56(19)
C1 C2 B3 B8 -36.13(17)
B5 C2 B3 B8 64.0(2)
B4 C2 B3 B8 100.5(2)
B6 C2 B3 B8 -3.6(3)
Si1 C2 B3 B8 -151.69(17)
C1 C2 B3 B4 -136.6(2)
B5 C2 B3 B4 -36.5(2)
B6 C2 B3 B4 -104.1(2)
Si1 C2 B3 B4 107.8(2)
C1 C2 B3 B9 -98.3(2)
B5 C2 B3 B9 1.9(3)
B4 C2 B3 B9 38.4(2)
B6 C2 B3 B9 -65.8(3)
Si1 C2 B3 B9 146.2(2)
C1 C2 B4 B5 -102.2(2)
B3 C2 B4 B5 -141.2(2)
B6 C2 B4 B5 -36.7(2)
Si1 C2 B4 B5 107.7(2)
C1 C2 B4 B10 -63.3(3)
B5 C2 B4 B10 39.0(2)
B3 C2 B4 B10 -102.2(3)
B6 C2 B4 B10 2.3(3)
Si1 C2 B4 B10 146.69(19)
C1 C2 B4 B9 0.1(3)
B5 C2 B4 B9 102.3(3)
B3 C2 B4 B9 -38.9(3)
B6 C2 B4 B9 65.7(3)
Si1 C2 B4 B9 -150.0(2)
C1 C2 B4 B3 39.0(2)
B5 C2 B4 B3 141.2(2)
B6 C2 B4 B3 104.5(2)
Si1 C2 B4 B3 -111.1(2)
C1 B3 B4 C2 -37.8(2)
B8 B3 B4 C2 -98.3(3)
B9 B3 B4 C2 -136.1(3)
C1 B3 B4 B5 -3.2(3)
C2 B3 B4 B5 34.6(2)
B8 B3 B4 B5 -63.8(3)
B9 B3 B4 B5 -101.5(3)
C1 B3 B4 B10 60.5(3)
C2 B3 B4 B10 98.2(3)
B8 B3 B4 B10 -0.1(3)
B9 B3 B4 B10 -37.9(3)
C1 B3 B4 B9 98.3(3)
C2 B3 B4 B9 136.1(3)
B8 B3 B4 B9 37.8(3)
C1 C2 B5 B4 101.5(2)
B3 C2 B5 B4 36.9(2)
B6 C2 B5 B4 141.2(2)
Si1 C2 B5 B4 -108.4(2)
C1 C2 B5 B10 62.3(3)
B4 C2 B5 B10 -39.2(2)
B3 C2 B5 B10 -2.3(3)
B6 C2 B5 B10 102.0(2)
Si1 C2 B5 B10 -147.6(2)
C1 C2 B5 B11 -0.9(3)
B4 C2 B5 B11 -102.4(3)
B3 C2 B5 B11 -65.6(3)
B6 C2 B5 B11 38.8(3)
Si1 C2 B5 B11 149.2(2)
C1 C2 B5 B6 -39.7(2)
B4 C2 B5 B6 -141.2(2)
B3 C2 B5 B6 -104.3(2)
Si1 C2 B5 B6 110.4(2)
B10 B4 B5 C2 -135.9(2)
B9 B4 B5 C2 -98.4(2)
B3 B4 B5 C2 -34.4(2)
C2 B4 B5 B10 135.9(2)
B9 B4 B5 B10 37.5(2)
B3 B4 B5 B10 101.4(3)
C2 B4 B5 B11 98.2(2)
B10 B4 B5 B11 -37.63(19)
B9 B4 B5 B11 -0.1(3)
B3 B4 B5 B11 63.8(3)
C2 B4 B5 B6 34.6(2)
B10 B4 B5 B6 -101.3(2)
B9 B4 B5 B6 -63.8(3)
B3 B4 B5 B6 0.2(3)
B5 C2 B6 C1 -136.5(2)
B4 C2 B6 C1 -100.1(2)
B3 C2 B6 C1 -32.16(19)
Si1 C2 B6 C1 116.12(18)
C1 C2 B6 B11 97.9(2)
B5 C2 B6 B11 -38.6(2)
B4 C2 B6 B11 -2.2(3)
B3 C2 B6 B11 65.7(2)
Si1 C2 B6 B11 -146.00(19)
C1 C2 B6 B5 136.5(2)
B4 C2 B6 B5 36.4(2)
B3 C2 B6 B5 104.3(2)
Si1 C2 B6 B5 -107.4(2)
C1 C2 B6 B7 35.38(17)
B5 C2 B6 B7 -101.1(2)
B4 C2 B6 B7 -64.7(2)
B3 C2 B6 B7 3.2(2)
Si1 C2 B6 B7 151.50(16)
C3 C1 B6 C2 -112.7(2)
B8 C1 B6 C2 101.5(2)
B7 C1 B6 C2 138.6(2)
B3 C1 B6 C2 32.4(2)
C3 C1 B6 B11 147.6(2)
B8 C1 B6 B11 1.8(3)
C2 C1 B6 B11 -99.7(2)
B7 C1 B6 B11 38.9(2)
B3 C1 B6 B11 -67.3(3)
C3 C1 B6 B5 -150.3(2)
B8 C1 B6 B5 63.9(3)
C2 C1 B6 B5 -37.57(18)
B7 C1 B6 B5 101.1(2)
B3 C1 B6 B5 -5.1(3)
C3 C1 B6 B7 108.7(2)
B8 C1 B6 B7 -37.2(2)
C2 C1 B6 B7 -138.6(2)
B3 C1 B6 B7 -106.2(2)
B4 B5 B6 C2 -34.6(2)
B10 B5 B6 C2 -98.8(3)
B11 B5 B6 C2 -136.0(3)
C2 B5 B6 C1 37.53(19)
B4 B5 B6 C1 2.9(3)
B10 B5 B6 C1 -61.2(3)
B11 B5 B6 C1 -98.5(3)
C2 B5 B6 B11 136.0(3)
B4 B5 B6 B11 101.4(3)
B10 B5 B6 B11 37.2(3)
C2 B5 B6 B7 97.8(2)
B4 B5 B6 B7 63.1(3)
B10 B5 B6 B7 -1.0(3)
B11 B5 B6 B7 -38.2(2)
C3 C1 B7 B8 114.1(2)
C2 C1 B7 B8 -103.4(2)
B3 C1 B7 B8 -37.3(2)
B6 C1 B7 B8 -141.2(2)
C3 C1 B7 B12 153.0(2)
B8 C1 B7 B12 38.9(2)
C2 C1 B7 B12 -64.5(3)
B3 C1 B7 B12 1.6(3)
B6 C1 B7 B12 -102.2(2)
C3 C1 B7 B11 -143.8(3)
B8 C1 B7 B11 102.1(3)
C2 C1 B7 B11 -1.3(3)
B3 C1 B7 B11 64.8(3)
B6 C1 B7 B11 -39.1(2)
C3 C1 B7 B6 -104.7(3)
B8 C1 B7 B6 141.2(2)
C2 C1 B7 B6 37.8(2)
B3 C1 B7 B6 103.9(2)
C2 B6 B7 C1 -35.83(17)
B11 B6 B7 C1 -135.4(3)
B5 B6 B7 C1 -97.3(2)
C2 B6 B7 B8 -1.5(3)
C1 B6 B7 B8 34.34(19)
B11 B6 B7 B8 -101.1(3)
B5 B6 B7 B8 -62.9(3)
C2 B6 B7 B12 61.8(3)
C1 B6 B7 B12 97.6(3)
B11 B6 B7 B12 -37.8(3)
B5 B6 B7 B12 0.4(3)
C2 B6 B7 B11 99.6(2)
C1 B6 B7 B11 135.4(3)
B5 B6 B7 B11 38.2(2)
C3 C1 B8 B7 -105.5(3)
C2 C1 B8 B7 102.8(2)
B3 C1 B8 B7 141.5(2)
B6 C1 B8 B7 37.3(2)
C3 C1 B8 B12 -145.1(2)
C2 C1 B8 B12 63.2(3)
B7 C1 B8 B12 -39.6(2)
B3 C1 B8 B12 101.9(2)
B6 C1 B8 B12 -2.4(3)
C3 C1 B8 B9 152.0(3)
C2 C1 B8 B9 0.4(3)
B7 C1 B8 B9 -102.4(3)
B3 C1 B8 B9 39.1(2)
B6 C1 B8 B9 -65.2(3)
C3 C1 B8 B3 112.9(3)
C2 C1 B8 B3 -38.7(2)
B7 C1 B8 B3 -141.5(2)
B6 C1 B8 B3 -104.3(2)
B12 B7 B8 C1 -135.5(2)
B11 B7 B8 C1 -98.0(2)
B6 B7 B8 C1 -34.85(18)
C1 B7 B8 B12 135.5(2)
B11 B7 B8 B12 37.5(2)
B6 B7 B8 B12 100.6(2)
C1 B7 B8 B9 98.3(2)
B12 B7 B8 B9 -37.2(2)
B11 B7 B8 B9 0.2(3)
B6 B7 B8 B9 63.4(3)
C1 B7 B8 B3 34.20(18)
B12 B7 B8 B3 -101.3(2)
B11 B7 B8 B3 -63.8(3)
B6 B7 B8 B3 -0.6(3)
C2 B3 B8 C1 36.72(17)
B4 B3 B8 C1 98.1(2)
B9 B3 B8 C1 135.9(3)
C1 B3 B8 B7 -34.20(19)
C2 B3 B8 B7 2.5(3)
B4 B3 B8 B7 63.9(3)
B9 B3 B8 B7 101.7(3)
C1 B3 B8 B12 -98.5(3)
C2 B3 B8 B12 -61.8(3)
B4 B3 B8 B12 -0.4(4)
B9 B3 B8 B12 37.4(3)
C1 B3 B8 B9 -135.9(3)
C2 B3 B8 B9 -99.2(3)
B4 B3 B8 B9 -37.8(3)
C1 B8 B9 B12 99.8(3)
B7 B8 B9 B12 37.5(3)
B3 B8 B9 B12 138.3(3)
C1 B8 B9 B4 -0.3(4)
B7 B8 B9 B4 -62.6(3)
B12 B8 B9 B4 -100.2(3)
B3 B8 B9 B4 38.2(3)
C1 B8 B9 B3 -38.5(2)
B7 B8 B9 B3 -100.8(3)
B12 B8 B9 B3 -138.3(3)
C1 B8 B9 B10 62.5(3)
B7 B8 B9 B10 0.2(3)
B12 B8 B9 B10 -37.3(3)
B3 B8 B9 B10 101.0(3)
C2 B4 B9 B12 -62.7(3)
B5 B4 B9 B12 -0.2(3)
B10 B4 B9 B12 37.1(2)
B3 B4 B9 B12 -101.0(3)
C2 B4 B9 B8 0.2(4)
B5 B4 B9 B8 62.6(3)
B10 B4 B9 B8 99.9(3)
B3 B4 B9 B8 -38.1(3)
C2 B4 B9 B3 38.3(2)
B5 B4 B9 B3 100.7(2)
B10 B4 B9 B3 138.1(3)
C2 B4 B9 B10 -99.8(3)
B5 B4 B9 B10 -37.3(2)
B3 B4 B9 B10 -138.1(3)
C1 B3 B9 B12 0.5(3)
C2 B3 B9 B12 62.2(3)
B8 B3 B9 B12 -37.1(2)
B4 B3 B9 B12 100.1(3)
C1 B3 B9 B8 37.6(2)
C2 B3 B9 B8 99.2(3)
B4 B3 B9 B8 137.2(3)
C1 B3 B9 B4 -99.6(3)
C2 B3 B9 B4 -38.0(2)
B8 B3 B9 B4 -137.2(3)
C1 B3 B9 B10 -62.3(3)
C2 B3 B9 B10 -0.7(3)
B8 B3 B9 B10 -99.9(3)
B4 B3 B9 B10 37.3(2)
C2 B5 B10 B12 -61.2(3)
B4 B5 B10 B12 -99.9(3)
B11 B5 B10 B12 38.3(3)
B6 B5 B10 B12 1.3(4)
C2 B5 B10 B4 38.73(19)
B11 B5 B10 B4 138.3(2)
B6 B5 B10 B4 101.2(2)
C2 B5 B10 B11 -99.5(2)
B4 B5 B10 B11 -138.3(2)
B6 B5 B10 B11 -37.1(2)
C2 B5 B10 B9 1.8(3)
B4 B5 B10 B9 -36.9(2)
B11 B5 B10 B9 101.3(3)
B6 B5 B10 B9 64.3(3)
C2 B4 B10 B12 62.7(3)
B5 B4 B10 B12 101.3(3)
B9 B4 B10 B12 -37.2(3)
B3 B4 B10 B12 0.6(4)
C2 B4 B10 B5 -38.61(19)
B9 B4 B10 B5 -138.5(2)
B3 B4 B10 B5 -100.7(2)
C2 B4 B10 B11 -1.4(3)
B5 B4 B10 B11 37.2(2)
B9 B4 B10 B11 -101.3(3)
B3 B4 B10 B11 -63.6(3)
C2 B4 B10 B9 99.9(2)
B5 B4 B10 B9 138.5(2)
B3 B4 B10 B9 37.8(3)
B8 B9 B10 B12 37.4(2)
B4 B9 B10 B12 138.1(3)
B3 B9 B10 B12 100.6(3)
B12 B9 B10 B5 -101.3(3)
B8 B9 B10 B5 -63.9(3)
B4 B9 B10 B5 36.8(2)
B3 B9 B10 B5 -0.7(3)
B12 B9 B10 B4 -138.1(3)
B8 B9 B10 B4 -100.7(3)
B3 B9 B10 B4 -37.5(2)
B12 B9 B10 B11 -38.0(2)
B8 B9 B10 B11 -0.6(3)
B4 B9 B10 B11 100.1(3)
B3 B9 B10 B11 62.6(3)
C2 B5 B11 B6 -38.5(2)
B4 B5 B11 B6 -101.0(2)
B10 B5 B11 B6 -138.7(3)
C2 B5 B11 B10 100.2(3)
B4 B5 B11 B10 37.7(2)
B6 B5 B11 B10 138.7(3)
C2 B5 B11 B7 0.1(4)
B4 B5 B11 B7 -62.4(3)
B10 B5 B11 B7 -100.1(3)
B6 B5 B11 B7 38.6(3)
C2 B5 B11 B12 62.9(3)
B4 B5 B11 B12 0.4(3)
B10 B5 B11 B12 -37.3(2)
B6 B5 B11 B12 101.4(2)
C2 B6 B11 B5 38.1(2)
C1 B6 B11 B5 99.1(3)
B7 B6 B11 B5 136.9(3)
C2 B6 B11 B10 1.2(3)
C1 B6 B11 B10 62.2(3)
B5 B6 B11 B10 -36.9(2)
B7 B6 B11 B10 100.1(3)
C2 B6 B11 B7 -98.9(3)
C1 B6 B11 B7 -37.8(2)
B5 B6 B11 B7 -136.9(3)
C2 B6 B11 B12 -61.5(3)
C1 B6 B11 B12 -0.4(3)
B5 B6 B11 B12 -99.5(3)
B7 B6 B11 B12 37.4(2)
B12 B10 B11 B5 -137.6(2)
B4 B10 B11 B5 -37.0(2)
B9 B10 B11 B5 -100.2(3)
B12 B10 B11 B6 -100.5(3)
B5 B10 B11 B6 37.1(2)
B4 B10 B11 B6 0.1(3)
B9 B10 B11 B6 -63.1(3)
B12 B10 B11 B7 -36.7(2)
B5 B10 B11 B7 100.8(2)
B4 B10 B11 B7 63.9(3)
B9 B10 B11 B7 0.7(3)
B5 B10 B11 B12 137.6(2)
B4 B10 B11 B12 100.6(3)
B9 B10 B11 B12 37.4(2)
C1 B7 B11 B5 0.7(4)
B8 B7 B11 B5 62.4(3)
B12 B7 B11 B5 99.5(3)
B6 B7 B11 B5 -38.5(3)
C1 B7 B11 B6 39.2(2)
B8 B7 B11 B6 100.9(3)
B12 B7 B11 B6 138.0(3)
C1 B7 B11 B10 -62.2(3)
B8 B7 B11 B10 -0.6(3)
B12 B7 B11 B10 36.5(2)
B6 B7 B11 B10 -101.4(3)
C1 B7 B11 B12 -98.8(3)
B8 B7 B11 B12 -37.1(3)
B6 B7 B11 B12 -138.0(3)
C1 B8 B12 B10 -61.4(3)
B7 B8 B12 B10 -100.3(3)
B9 B8 B12 B10 38.3(3)
B3 B8 B12 B10 0.8(4)
C1 B8 B12 B9 -99.8(3)
B7 B8 B12 B9 -138.6(3)
B3 B8 B12 B9 -37.5(3)
C1 B8 B12 B7 38.8(2)
B9 B8 B12 B7 138.6(3)
B3 B8 B12 B7 101.1(3)
C1 B8 B12 B11 1.9(3)
B7 B8 B12 B11 -36.9(2)
B9 B8 B12 B11 101.7(3)
B3 B8 B12 B11 64.2(3)
B5 B10 B12 B8 62.0(4)
B4 B10 B12 B8 -0.8(4)
B11 B10 B12 B8 99.9(3)
B9 B10 B12 B8 -38.1(3)
B5 B10 B12 B9 100.1(3)
B4 B10 B12 B9 37.3(3)
B11 B10 B12 B9 138.0(3)
B5 B10 B12 B7 -1.0(4)
B4 B10 B12 B7 -63.8(4)
B11 B10 B12 B7 36.9(3)
B9 B10 B12 B7 -101.1(3)
B5 B10 B12 B11 -37.9(2)
B4 B10 B12 B11 -100.7(3)
B9 B10 B12 B11 -138.0(3)
B4 B9 B12 B8 100.6(3)
B3 B9 B12 B8 37.2(2)
B10 B9 B12 B8 137.7(3)
B8 B9 B12 B10 -137.7(3)
B4 B9 B12 B10 -37.2(2)
B3 B9 B12 B10 -100.5(3)
B8 B9 B12 B7 -36.8(2)
B4 B9 B12 B7 63.8(3)
B3 B9 B12 B7 0.4(3)
B10 B9 B12 B7 100.9(3)
B8 B9 B12 B11 -100.1(3)
B4 B9 B12 B11 0.5(3)
B3 B9 B12 B11 -62.9(3)
B10 B9 B12 B11 37.6(2)
C1 B7 B12 B8 -38.4(2)
B11 B7 B12 B8 -138.5(3)
B6 B7 B12 B8 -101.1(3)
C1 B7 B12 B10 63.2(3)
B8 B7 B12 B10 101.5(3)
B11 B7 B12 B10 -37.0(3)
B6 B7 B12 B10 0.4(4)
C1 B7 B12 B9 -1.2(3)
B8 B7 B12 B9 37.2(2)
B11 B7 B12 B9 -101.3(3)
B6 B7 B12 B9 -63.9(3)
C1 B7 B12 B11 100.1(2)
B8 B7 B12 B11 138.5(3)
B6 B7 B12 B11 37.4(2)
B5 B11 B12 B8 -64.3(3)
B6 B11 B12 B8 -0.9(3)
B10 B11 B12 B8 -101.8(3)
B7 B11 B12 B8 36.8(2)
B5 B11 B12 B10 37.5(2)
B6 B11 B12 B10 100.9(3)
B7 B11 B12 B10 138.6(3)
B5 B11 B12 B9 -0.5(3)
B6 B11 B12 B9 62.9(3)
B10 B11 B12 B9 -38.0(2)
B7 B11 B12 B9 100.6(2)
B5 B11 B12 B7 -101.1(2)
B6 B11 B12 B7 -37.7(2)
B10 B11 B12 B7 -138.6(3)
